data_4128716
loop_
_publ_author_name
'Wang, Wei'
'Zhu, Haofu'
'Liu, Shuya'
'Zhao, Zhiguo'
'Zhang, Liang'
'Hao, Jingcheng'
'Wang, Yao'

_publ_section_title
;
 Chalcogen-Chalcogen Bonding Catalysis Enables Assembly of Discrete
 Molecules.
;
_journal_issue 23
_journal_name_full 'Journal of the American Chemical Society'
_journal_page_first 9175
_journal_page_last 9179
_journal_paper_doi 10.1021/jacs.9b03806
_journal_volume 141
_journal_year 2019
_chemical_formula_moiety 'C56 H42 P2 Se2, Cl4 Ga'
_chemical_formula_sum 'C56 H42 Cl4 Ga P2 Se2'
_chemical_formula_weight 1146.27
_space_group_crystal_system triclinic
_space_group_IT_number 2
_space_group_name_Hall '-P 1'
_space_group_name_H-M_alt 'P -1'
_atom_sites_solution_hydrogens geom
_atom_sites_solution_primary dual
_audit_creation_date 2018-10-05
_audit_creation_method
;
Olex2 1.2
(compiled 2018.04.26 svn.r3504 for OlexSys, GUI svn.r5492)
;
_cell_angle_alpha 98.002(9)
_cell_angle_beta 111.568(8)
_cell_angle_gamma 91.861(9)
_cell_formula_units_Z 2
_cell_length_a 13.843(12)
_cell_length_b 14.770(13)
_cell_length_c 16.408(15)
_cell_measurement_reflns_used 2625
_cell_measurement_temperature 298(2)
_cell_measurement_theta_max 18.291
_cell_measurement_theta_min 2.209
_cell_volume 3077(5)
_computing_cell_refinement 'CrystalClear-SM Expert 2.0 r7 (Rigaku, 2011)'
_computing_data_collection 'CrystalClear-SM Expert 2.0 r7 (Rigaku, 2011)'
_computing_data_reduction 'CrystalClear-SM Expert 2.0 r7 (Rigaku, 2011)'
_computing_molecular_graphics 'Olex2 (Dolomanov et al., 2009)'
_computing_publication_material 'Olex2 (Dolomanov et al., 2009)'
_computing_structure_refinement 'XL (Sheldrick, 2008)'
_computing_structure_solution 'XT (Sheldrick, 2015)'
_diffrn_ambient_temperature 298.0
_diffrn_detector CCD
_diffrn_detector_area_resol_mean 28.5714
_diffrn_detector_type 'Rigaku Saturn724+'
_diffrn_measured_fraction_theta_full 0.999
_diffrn_measured_fraction_theta_max 0.998
_diffrn_measurement_device 'AFC12 (Right): Kappa 3 circle'
_diffrn_measurement_device_type apex
_diffrn_measurement_method 'profile data from \w-scans'
_diffrn_measurement_specimen_support 'Mitegen 50um'
_diffrn_radiation_collimation 0.3
_diffrn_radiation_monochromator graphite
_diffrn_radiation_probe x-ray
_diffrn_radiation_type MoK\a
_diffrn_radiation_wavelength 0.71073
_diffrn_reflns_av_R_equivalents 0.1306
_diffrn_reflns_av_unetI/netI 0.1844
_diffrn_reflns_Laue_measured_fraction_full 0.999
_diffrn_reflns_Laue_measured_fraction_max 0.998
_diffrn_reflns_limit_h_max 17
_diffrn_reflns_limit_h_min -17
_diffrn_reflns_limit_k_max 18
_diffrn_reflns_limit_k_min -18
_diffrn_reflns_limit_l_max 20
_diffrn_reflns_limit_l_min -20
_diffrn_reflns_number 40695
_diffrn_reflns_point_group_measured_fraction_full 0.999
_diffrn_reflns_point_group_measured_fraction_max 0.998
_diffrn_reflns_theta_full 25.242
_diffrn_reflns_theta_max 26.372
_diffrn_reflns_theta_min 1.780
_diffrn_source 'Rotating Anode'
_diffrn_source_current 24.0
_diffrn_source_power 1.2
_diffrn_source_target Mo
_diffrn_source_type 'Rotating Anode'
_diffrn_source_voltage 50.0
_exptl_absorpt_coefficient_mu 1.887
_exptl_absorpt_correction_T_max 0.7456
_exptl_absorpt_correction_T_min 0.5303
_exptl_absorpt_correction_type multi-scan
_exptl_crystal_colour 'clear whiteish colourless'
_exptl_crystal_colour_lustre clear
_exptl_crystal_colour_modifier whiteish
_exptl_crystal_colour_primary colourless
_exptl_crystal_density_diffrn 1.237
_exptl_crystal_description block
_exptl_crystal_F_000 1150
_exptl_crystal_size_max 0.1
_exptl_crystal_size_mid 0.08
_exptl_crystal_size_min 0.06
_refine_diff_density_max 0.367
_refine_diff_density_min -0.995
_refine_diff_density_rms 0.084
_refine_ls_extinction_method none
_refine_ls_goodness_of_fit_ref 0.935
_refine_ls_hydrogen_treatment constr
_refine_ls_matrix_type full
_refine_ls_number_parameters 586
_refine_ls_number_reflns 12584
_refine_ls_number_restraints 0
_refine_ls_restrained_S_all 0.935
_refine_ls_R_factor_all 0.1852
_refine_ls_R_factor_gt 0.0584
_refine_ls_shift/su_max 0.000
_refine_ls_shift/su_mean 0.000
_refine_ls_structure_factor_coef Fsqd
_refine_ls_weighting_details 'w=1/[\s^2^(Fo^2^)+(0.0599P)^2^] where P=(Fo^2^+2Fc^2^)/3'
_refine_ls_weighting_scheme calc
_refine_ls_wR_factor_gt 0.1294
_refine_ls_wR_factor_ref 0.1739
_reflns_Friedel_coverage 0.000
_reflns_number_gt 4903
_reflns_number_total 12584
_reflns_threshold_expression 'I > 2\s(I)'
_cod_data_source_file ja9b03806_si_004.cif
_cod_data_source_block 180829a_1_0m_sq_s
_cod_database_code 4128716
_shelx_shelxl_version_number 2014/7
_shelx_space_group_comment
;
The symmetry employed for this shelxl refinement is uniquely defined
by the following loop, which should always be used as a source of
symmetry information in preference to the above space-group names.
They are only intended as comments.
;
_shelx_estimated_absorpt_t_max 0.834
_shelx_estimated_absorpt_t_min 0.834
_olex2_refinement_description
;
1. Fixed Uiso
 At 1.2 times of:
  All C(H) groups
2.a Aromatic/amide H refined with riding coordinates:
 C00K(H00K), C00Q(H00Q), C00R(H00R), C00S(H00S), C00T(H00T), C00X(H00X),
 C00Y(H00Y), C00Z(H00Z), C010(H010), C011(H011), C012(H012), C013(H013),
 C014(H014), C015(H015), C016(H016), C017(H017), C018(H018), C019(H019),
 C01A(H01A), C01B(H01B), C01C(H01C), C01D(H01D), C01E(H01E), C01G(H01G),
 C01H(H01H), C01I(H01I), C01J(H01J), C01K(H01K), C01L(H01L), C01M(H01M),
 C01N(H01N), C01O(H01O), C01P(H01P), C01Q(H01Q), C01R(H01R), C01S(H01S),
 C01T(H01T), C01W(H01W), C01X(H01X), C01Y(H01Y), C01Z(H01Z), C020(H020)
;
_olex2_submission_special_instructions 'No special instructions were received'

loop_
_space_group_symop_operation_xyz
'x, y, z'
'-x, -y, -z'

loop_
_atom_site_label
_atom_site_type_symbol
_atom_site_fract_x
_atom_site_fract_y
_atom_site_fract_z
_atom_site_U_iso_or_equiv
_atom_site_adp_type
_atom_site_occupancy
_atom_site_site_symmetry_order
_atom_site_calc_flag
_atom_site_refinement_flags_posn
Se01 Se 0.35205(6) 0.83083(5) 0.38503(5) 0.0560(2) Uani 1 1 d .
Ga02 Ga 0.70344(6) 0.71390(6) 0.40504(5) 0.0566(2) Uani 1 1 d .
Se03 Se 0.40034(6) 0.63065(5) 0.24122(5) 0.0654(3) Uani 1 1 d .
P004 P 0.26884(14) 0.56622(12) 0.26967(12) 0.0477(5) Uani 1 1 d .
P05 P 0.19350(14) 0.86159(12) 0.38163(12) 0.0470(5) Uani 1 1 d .
Cl06 Cl 0.67916(16) 0.57241(13) 0.42212(13) 0.0727(6) Uani 1 1 d .
Cl07 Cl 0.60962(16) 0.79781(14) 0.46079(15) 0.0779(6) Uani 1 1 d .
Cl09 Cl 0.65105(16) 0.72338(15) 0.26443(13) 0.0783(6) Uani 1 1 d .
Cl0A Cl 0.86633(16) 0.76311(16) 0.47781(14) 0.0837(7) Uani 1 1 d .
C00D C 0.3027(5) 0.6135(4) 0.3863(4) 0.0459(17) Uani 1 1 d .
C00E C 0.2395(5) 0.6570(4) 0.4257(4) 0.0418(17) Uani 1 1 d .
C00F C 0.2791(6) 0.6822(4) 0.5202(5) 0.0470(18) Uani 1 1 d .
C00G C 0.0481(5) 0.6038(5) 0.3581(4) 0.0470(18) Uani 1 1 d .
C00H C 0.1448(5) 0.5850(5) 0.1891(4) 0.0525(18) Uani 1 1 d .
C00I C 0.1290(5) 0.6742(5) 0.3737(4) 0.0440(17) Uani 1 1 d .
C00J C 0.1031(5) 0.7588(4) 0.3450(4) 0.0434(17) Uani 1 1 d .
C00K C -0.0027(6) 0.7696(5) 0.2943(5) 0.0543(19) Uani 1 1 d .
H00K H -0.0197 0.8245 0.2731 0.065 Uiso 1 1 calc R
C00L C 0.1426(5) 0.9435(5) 0.3089(5) 0.0498(18) Uani 1 1 d .
C00M C -0.0557(6) 0.6186(5) 0.3089(5) 0.057(2) Uani 1 1 d .
C00N C 0.1989(5) 0.9120(4) 0.4882(4) 0.0455(17) Uani 1 1 d .
C00O C 0.3829(6) 0.6675(5) 0.5715(5) 0.0513(19) Uani 1 1 d .
C00P C 0.2682(5) 0.4435(5) 0.2618(5) 0.0510(18) Uani 1 1 d .
C00Q C 0.4066(5) 0.5993(4) 0.4398(5) 0.0513(19) Uani 1 1 d .
H00Q H 0.4489 0.5708 0.4132 0.062 Uiso 1 1 calc R
C00R C 0.0694(6) 0.5220(5) 0.3931(5) 0.062(2) Uani 1 1 d .
H00R H 0.1378 0.5119 0.4258 0.075 Uiso 1 1 calc R
C00S C 0.2893(6) 0.9579(5) 0.5532(5) 0.061(2) Uani 1 1 d .
H00S H 0.3513 0.9591 0.5433 0.073 Uiso 1 1 calc R
C00T C -0.0786(5) 0.7025(6) 0.2762(5) 0.060(2) Uani 1 1 d .
H00T H -0.1469 0.7111 0.2419 0.073 Uiso 1 1 calc R
C00U C 0.3838(5) 0.9317(5) 0.3331(5) 0.0498(18) Uani 1 1 d .
C00W C 0.4032(7) 0.5412(5) 0.1459(6) 0.065(2) Uani 1 1 d .
C00X C 0.1089(6) 0.9092(5) 0.5075(5) 0.058(2) Uani 1 1 d .
H00X H 0.0483 0.8768 0.4656 0.070 Uiso 1 1 calc R
C00Y C 0.2771(5) 0.3992(5) 0.3343(5) 0.058(2) Uani 1 1 d .
H00Y H 0.2884 0.4335 0.3895 0.069 Uiso 1 1 calc R
C00Z C 0.2139(6) 0.7167(4) 0.5639(5) 0.058(2) Uani 1 1 d .
H00Z H 0.1442 0.7227 0.5312 0.069 Uiso 1 1 calc R
C010 C 0.4085(5) 1.0201(5) 0.3784(5) 0.056(2) Uani 1 1 d .
H010 H 0.4061 1.0336 0.4347 0.068 Uiso 1 1 calc R
C011 C 0.2506(7) 0.2965(6) 0.1705(6) 0.083(3) Uani 1 1 d .
H011 H 0.2441 0.2618 0.1166 0.100 Uiso 1 1 calc R
C012 C 0.4443(6) 0.6265(5) 0.5280(5) 0.058(2) Uani 1 1 d .
H012 H 0.5131 0.6178 0.5611 0.070 Uiso 1 1 calc R
C013 C 0.0598(6) 0.5219(6) 0.1704(5) 0.065(2) Uani 1 1 d .
H013 H 0.0659 0.4723 0.2005 0.078 Uiso 1 1 calc R
C014 C 0.4365(6) 1.0881(5) 0.3408(6) 0.071(2) Uani 1 1 d .
H014 H 0.4519 1.1479 0.3715 0.085 Uiso 1 1 calc R
C015 C 0.2534(8) 0.7415(5) 0.6550(6) 0.072(2) Uani 1 1 d .
H015 H 0.2106 0.7663 0.6831 0.086 Uiso 1 1 calc R
C016 C -0.0099(7) 0.4575(5) 0.3793(6) 0.081(3) Uani 1 1 d .
H016 H 0.0044 0.4039 0.4036 0.097 Uiso 1 1 calc R
C017 C -0.1367(6) 0.5502(6) 0.2942(5) 0.067(2) Uani 1 1 d .
H017 H -0.2055 0.5590 0.2614 0.080 Uiso 1 1 calc R
C018 C 0.4215(7) 0.6933(5) 0.6656(5) 0.067(2) Uani 1 1 d .
H018 H 0.4901 0.6856 0.7001 0.080 Uiso 1 1 calc R
C019 C 0.2551(6) 0.3913(5) 0.1800(5) 0.073(2) Uani 1 1 d .
H019 H 0.2493 0.4204 0.1319 0.088 Uiso 1 1 calc R
C01A C 0.2559(6) 0.2531(6) 0.2425(7) 0.086(3) Uani 1 1 d .
H01A H 0.2507 0.1893 0.2358 0.104 Uiso 1 1 calc R
C01B C 0.1293(6) 1.0309(5) 0.3427(5) 0.062(2) Uani 1 1 d .
H01B H 0.1494 1.0480 0.4037 0.075 Uiso 1 1 calc R
C01C C 0.3558(9) 0.7299(6) 0.7051(6) 0.084(3) Uani 1 1 d .
H01C H 0.3808 0.7470 0.7665 0.101 Uiso 1 1 calc R
C01D C 0.1358(7) 0.6588(6) 0.1438(5) 0.072(2) Uani 1 1 d .
H01D H 0.1933 0.7005 0.1568 0.086 Uiso 1 1 calc R
C01E C 0.2873(8) 1.0021(6) 0.6327(6) 0.084(3) Uani 1 1 d .
H01E H 0.3475 1.0339 0.6758 0.101 Uiso 1 1 calc R
C01G C 0.1072(7) 0.9524(6) 0.5860(6) 0.074(2) Uani 1 1 d .
H01G H 0.0459 0.9500 0.5969 0.088 Uiso 1 1 calc R
C01H C 0.2689(6) 0.3045(6) 0.3232(6) 0.076(2) Uani 1 1 d .
H01H H 0.2723 0.2751 0.3706 0.091 Uiso 1 1 calc R
C01I C 0.3897(6) 0.9113(5) 0.2508(5) 0.076(2) Uani 1 1 d .
H01I H 0.3737 0.8514 0.2203 0.091 Uiso 1 1 calc R
C01J C -0.1131(8) 0.4714(6) 0.3286(7) 0.089(3) Uani 1 1 d .
H01J H -0.1663 0.4261 0.3183 0.106 Uiso 1 1 calc R
C01K C 0.1166(7) 0.9174(6) 0.2186(6) 0.084(3) Uani 1 1 d .
H01K H 0.1272 0.8590 0.1958 0.101 Uiso 1 1 calc R
C01L C -0.0346(7) 0.5351(7) 0.1051(6) 0.090(3) Uani 1 1 d .
H01L H -0.0925 0.4938 0.0920 0.108 Uiso 1 1 calc R
C01M C 0.3367(7) 0.5434(6) 0.0588(6) 0.081(3) Uani 1 1 d .
H01M H 0.2901 0.5883 0.0467 0.097 Uiso 1 1 calc R
C01N C 0.4743(7) 0.4765(7) 0.1641(6) 0.078(2) Uani 1 1 d .
H01N H 0.5188 0.4753 0.2223 0.094 Uiso 1 1 calc R
C01O C 0.0408(9) 0.6703(8) 0.0789(6) 0.097(3) Uani 1 1 d .
H01O H 0.0343 0.7198 0.0485 0.117 Uiso 1 1 calc R
C01P C 0.4426(7) 1.0703(6) 0.2593(7) 0.087(3) Uani 1 1 d .
H01P H 0.4618 1.1176 0.2348 0.105 Uiso 1 1 calc R
C01Q C 0.0868(7) 1.0927(6) 0.2878(7) 0.084(3) Uani 1 1 d .
H01Q H 0.0771 1.1514 0.3108 0.101 Uiso 1 1 calc R
C01R C -0.0442(9) 0.6075(9) 0.0599(6) 0.103(4) Uani 1 1 d .
H01R H -0.1079 0.6146 0.0162 0.123 Uiso 1 1 calc R
C01S C 0.1951(9) 0.9987(6) 0.6477(6) 0.087(3) Uani 1 1 d .
H01S H 0.1939 1.0287 0.7010 0.104 Uiso 1 1 calc R
C01T C 0.4199(7) 0.9814(7) 0.2129(6) 0.095(3) Uani 1 1 d .
H01T H 0.4246 0.9683 0.1575 0.114 Uiso 1 1 calc R
C01W C 0.3398(9) 0.4796(8) -0.0094(7) 0.104(3) Uani 1 1 d .
H01W H 0.2950 0.4797 -0.0677 0.125 Uiso 1 1 calc R
C01X C 0.4129(11) 0.4140(8) 0.0117(9) 0.116(4) Uani 1 1 d .
H01X H 0.4159 0.3696 -0.0332 0.139 Uiso 1 1 calc R
C01Y C 0.0737(8) 0.9814(9) 0.1619(7) 0.112(4) Uani 1 1 d .
H01Y H 0.0559 0.9659 0.1010 0.134 Uiso 1 1 calc R
C01Z C 0.4793(9) 0.4148(7) 0.0973(9) 0.109(4) Uani 1 1 d .
H01Z H 0.5287 0.3723 0.1097 0.131 Uiso 1 1 calc R
C020 C 0.0586(7) 1.0662(8) 0.1972(8) 0.100(3) Uani 1 1 d .
H020 H 0.0284 1.1075 0.1593 0.120 Uiso 1 1 calc R

loop_
_atom_site_aniso_label
_atom_site_aniso_U_11
_atom_site_aniso_U_22
_atom_site_aniso_U_33
_atom_site_aniso_U_23
_atom_site_aniso_U_13
_atom_site_aniso_U_12
Se01 0.0519(5) 0.0434(4) 0.0847(6) 0.0126(4) 0.0387(4) 0.0026(4)
Ga02 0.0526(5) 0.0585(5) 0.0642(6) 0.0049(4) 0.0304(4) 0.0003(4)
Se03 0.0671(6) 0.0615(5) 0.0757(6) 0.0030(4) 0.0400(5) -0.0066(4)
P004 0.0479(12) 0.0475(12) 0.0502(12) 0.0044(9) 0.0230(10) 0.0013(9)
P05 0.0434(11) 0.0416(11) 0.0612(13) 0.0089(9) 0.0255(10) 0.0015(9)
Cl06 0.0819(15) 0.0588(13) 0.0829(15) 0.0135(11) 0.0366(12) 0.0054(11)
Cl07 0.0779(15) 0.0696(14) 0.0990(17) 0.0039(12) 0.0508(13) 0.0140(12)
Cl09 0.0695(14) 0.1042(17) 0.0682(14) 0.0220(12) 0.0314(11) 0.0055(12)
Cl0A 0.0590(14) 0.0995(17) 0.0854(16) -0.0090(13) 0.0292(12) -0.0150(12)
C00D 0.045(5) 0.048(4) 0.045(4) 0.004(3) 0.018(4) -0.005(4)
C00E 0.050(5) 0.033(4) 0.045(4) 0.007(3) 0.021(4) -0.007(3)
C00F 0.062(5) 0.035(4) 0.050(5) 0.012(3) 0.028(4) -0.007(4)
C00G 0.045(5) 0.048(5) 0.050(4) -0.004(4) 0.026(4) -0.010(4)
C00H 0.049(5) 0.057(5) 0.048(5) -0.005(4) 0.019(4) 0.010(4)
C00I 0.040(4) 0.051(5) 0.045(4) 0.005(3) 0.023(4) 0.005(4)
C00J 0.036(4) 0.048(4) 0.051(4) 0.008(3) 0.022(4) -0.002(3)
C00K 0.049(5) 0.048(5) 0.070(5) 0.001(4) 0.030(4) 0.003(4)
C00L 0.046(5) 0.043(5) 0.067(5) 0.019(4) 0.026(4) 0.006(4)
C00M 0.045(5) 0.061(5) 0.068(5) -0.011(4) 0.032(4) -0.005(4)
C00N 0.045(5) 0.039(4) 0.061(5) 0.009(3) 0.028(4) 0.004(3)
C00O 0.062(6) 0.039(4) 0.046(5) 0.011(4) 0.011(4) -0.009(4)
C00P 0.046(5) 0.040(4) 0.064(5) 0.005(4) 0.019(4) 0.001(3)
C00Q 0.049(5) 0.039(4) 0.065(6) 0.012(4) 0.020(4) 0.001(4)
C00R 0.063(5) 0.053(5) 0.080(6) 0.005(4) 0.041(4) -0.004(4)
C00S 0.056(5) 0.057(5) 0.072(6) 0.014(4) 0.026(5) -0.004(4)
C00T 0.034(4) 0.077(6) 0.069(5) 0.003(4) 0.021(4) 0.003(4)
C00U 0.039(4) 0.047(5) 0.069(5) 0.005(4) 0.028(4) -0.004(3)
C00W 0.072(6) 0.062(5) 0.069(6) -0.001(4) 0.043(5) -0.007(5)
C00X 0.057(5) 0.059(5) 0.066(5) 0.008(4) 0.032(4) 0.005(4)
C00Y 0.068(5) 0.044(5) 0.066(5) 0.009(4) 0.031(4) -0.001(4)
C00Z 0.074(6) 0.046(5) 0.058(5) 0.009(4) 0.031(5) -0.004(4)
C010 0.054(5) 0.046(5) 0.064(5) -0.005(4) 0.025(4) -0.016(4)
C011 0.100(7) 0.060(6) 0.087(7) -0.012(5) 0.044(6) -0.008(5)
C012 0.050(5) 0.056(5) 0.057(5) 0.013(4) 0.005(4) -0.009(4)
C013 0.049(5) 0.083(6) 0.056(5) -0.009(4) 0.018(4) 0.004(5)
C014 0.073(6) 0.043(5) 0.103(7) 0.014(5) 0.039(5) 0.003(4)
C015 0.103(8) 0.060(5) 0.060(6) 0.006(4) 0.043(6) -0.009(5)
C016 0.088(7) 0.055(5) 0.112(8) 0.016(5) 0.052(6) -0.012(5)
C017 0.044(5) 0.062(6) 0.093(6) -0.012(5) 0.034(4) -0.010(4)
C018 0.083(6) 0.061(5) 0.047(5) 0.014(4) 0.013(5) -0.015(5)
C019 0.099(7) 0.056(6) 0.070(6) -0.001(4) 0.041(5) -0.010(5)
C01A 0.076(7) 0.058(6) 0.113(8) 0.003(6) 0.024(6) 0.004(5)
C01B 0.068(6) 0.054(5) 0.080(6) 0.030(5) 0.038(5) 0.012(4)
C01C 0.123(9) 0.066(6) 0.052(6) 0.007(5) 0.024(7) -0.030(6)
C01D 0.078(6) 0.073(6) 0.067(6) 0.017(5) 0.026(5) 0.022(5)
C01E 0.086(7) 0.093(7) 0.055(6) -0.006(5) 0.012(5) 0.001(6)
C01G 0.067(6) 0.095(7) 0.073(6) 0.014(5) 0.041(5) 0.022(5)
C01H 0.073(6) 0.061(6) 0.093(7) 0.026(5) 0.025(5) 0.007(5)
C01I 0.094(7) 0.061(5) 0.076(6) -0.003(5) 0.044(5) -0.016(5)
C01J 0.074(7) 0.073(7) 0.128(9) -0.016(6) 0.061(6) -0.029(6)
C01K 0.108(7) 0.073(6) 0.074(7) 0.027(5) 0.030(6) 0.012(5)
C01L 0.048(6) 0.110(8) 0.091(8) -0.020(6) 0.015(6) 0.009(6)
C01M 0.086(7) 0.097(7) 0.066(6) 0.003(6) 0.041(6) -0.010(5)
C01N 0.087(7) 0.078(7) 0.081(7) 0.011(6) 0.043(6) 0.021(6)
C01O 0.105(9) 0.103(8) 0.067(7) 0.007(6) 0.013(6) 0.043(7)
C01P 0.101(7) 0.069(7) 0.103(8) 0.029(6) 0.046(6) -0.008(5)
C01Q 0.104(8) 0.073(6) 0.099(8) 0.023(6) 0.062(7) 0.022(5)
C01R 0.098(9) 0.122(10) 0.060(7) 0.002(7) -0.001(6) 0.048(8)
C01S 0.115(9) 0.080(7) 0.080(7) 0.009(5) 0.057(7) 0.018(6)
C01T 0.126(8) 0.088(7) 0.088(7) 0.013(6) 0.063(6) -0.011(6)
C01W 0.127(10) 0.109(9) 0.076(8) -0.009(7) 0.048(7) -0.022(8)
C01X 0.154(12) 0.098(9) 0.128(11) -0.020(8) 0.105(10) -0.007(8)
C01Y 0.139(10) 0.122(10) 0.076(7) 0.031(7) 0.037(7) 0.003(8)
C01Z 0.139(11) 0.090(8) 0.115(10) 0.001(8) 0.072(9) 0.016(7)
C020 0.098(8) 0.085(8) 0.130(10) 0.059(7) 0.042(7) 0.017(6)

loop_
_atom_type_symbol
_atom_type_description
_atom_type_scat_dispersion_real
_atom_type_scat_dispersion_imag
_atom_type_scat_source
C C 0.0033 0.0016 'International Tables Vol C Tables 4.2.6.8 and 6.1.1.4'
H H 0.0000 0.0000 'International Tables Vol C Tables 4.2.6.8 and 6.1.1.4'
Cl Cl 0.1484 0.1585 'International Tables Vol C Tables 4.2.6.8 and 6.1.1.4'
Ga Ga 0.2307 1.6083 'International Tables Vol C Tables 4.2.6.8 and 6.1.1.4'
P P 0.1023 0.0942 'International Tables Vol C Tables 4.2.6.8 and 6.1.1.4'
Se Se -0.0929 2.2259 'International Tables Vol C Tables 4.2.6.8 and 6.1.1.4'

loop_
_geom_angle_atom_site_label_1
_geom_angle_atom_site_label_2
_geom_angle_atom_site_label_3
_geom_angle
C00U Se01 P05 100.1(2)
Cl07 Ga02 Cl06 108.56(9)
Cl07 Ga02 Cl09 107.70(10)
Cl09 Ga02 Cl06 110.11(9)
Cl0A Ga02 Cl06 109.10(9)
Cl0A Ga02 Cl07 108.32(11)
Cl0A Ga02 Cl09 112.94(9)
C00W Se03 P004 100.6(2)
C00D P004 Se03 101.8(2)
C00H P004 Se03 110.6(3)
C00H P004 C00D 119.6(3)
C00H P004 C00P 104.9(3)
C00P P004 Se03 113.1(2)
C00P P004 C00D 107.1(3)
C00J P05 Se01 111.9(2)
C00L P05 Se01 109.9(2)
C00L P05 C00J 109.3(3)
C00N P05 Se01 111.2(2)
C00N P05 C00J 107.8(3)
C00N P05 C00L 106.6(3)
C00E C00D P004 127.9(5)
C00E C00D C00Q 119.7(6)
C00Q C00D P004 112.4(6)
C00D C00E C00F 118.8(6)
C00D C00E C00I 122.8(6)
C00F C00E C00I 118.3(6)
C00O C00F C00E 120.0(7)
C00Z C00F C00E 120.7(7)
C00Z C00F C00O 119.1(7)
C00M C00G C00I 118.9(6)
C00R C00G C00I 121.5(7)
C00R C00G C00M 119.5(6)
C013 C00H P004 118.8(6)
C01D C00H P004 120.4(6)
C01D C00H C013 120.8(7)
C00G C00I C00E 118.2(6)
C00J C00I C00E 122.1(6)
C00J C00I C00G 119.7(6)
C00I C00J P05 123.8(5)
C00I C00J C00K 119.0(6)
C00K C00J P05 116.6(5)
C00T C00K C00J 121.5(7)
C01B C00L P05 120.4(6)
C01B C00L C01K 120.6(7)
C01K C00L P05 119.1(6)
C00G C00M C00T 120.0(6)
C00G C00M C017 119.5(7)
C017 C00M C00T 120.5(7)
C00S C00N P05 122.4(6)
C00S C00N C00X 117.8(7)
C00X C00N P05 119.8(6)
C00F C00O C018 119.4(8)
C012 C00O C00F 118.6(7)
C012 C00O C018 121.9(8)
C00Y C00P P004 122.0(6)
C019 C00P P004 118.4(6)
C019 C00P C00Y 119.6(7)
C012 C00Q C00D 121.0(7)
C016 C00R C00G 120.0(8)
C01E C00S C00N 120.1(8)
C00K C00T C00M 120.7(7)
C010 C00U Se01 122.2(6)
C01I C00U Se01 117.6(5)
C01I C00U C010 120.0(6)
C01M C00W Se03 120.5(7)
C01N C00W Se03 119.2(7)
C01N C00W C01M 120.3(8)
C01G C00X C00N 122.0(7)
C01H C00Y C00P 119.7(7)
C015 C00Z C00F 120.1(8)
C014 C010 C00U 119.9(7)
C019 C011 C01A 119.6(8)
C00Q C012 C00O 121.7(7)
C00H C013 C01L 118.2(8)
C01P C014 C010 121.5(8)
C00Z C015 C01C 120.8(8)
C00R C016 C01J 120.4(8)
C01J C017 C00M 119.4(8)
C01C C018 C00O 119.3(8)
C011 C019 C00P 120.1(7)
C01H C01A C011 120.3(8)
C01Q C01B C00L 121.0(8)
C018 C01C C015 121.1(9)
C00H C01D C01O 120.0(9)
C00S C01E C01S 119.7(8)
C01S C01G C00X 119.4(8)
C01A C01H C00Y 120.6(8)
C00U C01I C01T 119.7(8)
C017 C01J C016 121.1(7)
C00L C01K C01Y 118.5(9)
C01R C01L C013 121.4(9)
C01W C01M C00W 120.2(10)
C01Z C01N C00W 119.9(9)
C01R C01O C01D 119.5(10)
C014 C01P C01T 119.7(8)
C01B C01Q C020 118.6(9)
C01L C01R C01O 120.2(10)
C01G C01S C01E 120.9(9)
C01P C01T C01I 119.2(8)
C01M C01W C01X 118.0(10)
C01Z C01X C01W 120.8(11)
C020 C01Y C01K 119.4(10)
C01N C01Z C01X 120.9(11)
C01Y C020 C01Q 121.9(9)

loop_
_geom_bond_atom_site_label_1
_geom_bond_atom_site_label_2
_geom_bond_distance
Se01 P05 2.238(3)
Se01 C00U 1.930(6)
Ga02 Cl06 2.178(3)
Ga02 Cl07 2.173(2)
Ga02 Cl09 2.176(3)
Ga02 Cl0A 2.170(3)
Se03 P004 2.252(2)
Se03 C00W 1.915(8)
P004 C00D 1.822(7)
P004 C00H 1.798(7)
P004 C00P 1.798(7)
P05 C00J 1.817(6)
P05 C00L 1.795(7)
P05 C00N 1.777(7)
C00D C00E 1.390(8)
C00D C00Q 1.423(9)
C00E C00F 1.430(8)
C00E C00I 1.503(9)
C00F C00O 1.416(9)
C00F C00Z 1.410(9)
C00G C00I 1.429(8)
C00G C00M 1.407(9)
C00G C00R 1.403(9)
C00H C013 1.389(9)
C00H C01D 1.387(9)
C00I C00J 1.406(8)
C00J C00K 1.421(9)
C00K C00T 1.339(9)
C00L C01B 1.379(9)
C00L C01K 1.383(10)
C00M C00T 1.418(10)
C00M C017 1.413(9)
C00N C00S 1.388(9)
C00N C00X 1.393(9)
C00O C012 1.399(10)
C00O C018 1.425(9)
C00P C00Y 1.404(9)
C00P C019 1.397(9)
C00Q C012 1.340(9)
C00R C016 1.362(9)
C00S C01E 1.385(10)
C00U C010 1.375(9)
C00U C01I 1.374(9)
C00W C01M 1.393(10)
C00W C01N 1.377(10)
C00X C01G 1.365(10)
C00Y C01H 1.381(10)
C00Z C015 1.379(10)
C010 C014 1.365(9)
C011 C019 1.385(10)
C011 C01A 1.400(11)
C013 C01L 1.393(10)
C014 C01P 1.360(11)
C015 C01C 1.383(11)
C016 C01J 1.403(11)
C017 C01J 1.360(11)
C018 C01C 1.381(11)
C01A C01H 1.378(11)
C01B C01Q 1.366(10)
C01D C01O 1.388(11)
C01E C01S 1.386(11)
C01G C01S 1.350(11)
C01I C01T 1.405(10)
C01K C01Y 1.410(12)
C01L C01R 1.368(12)
C01M C01W 1.373(12)
C01N C01Z 1.347(12)
C01O C01R 1.386(13)
C01P C01T 1.386(11)
C01Q C020 1.385(12)
C01W C01X 1.407(14)
C01X C01Z 1.365(13)
C01Y C020 1.360(13)
